data_2215601
loop_
_publ_author_name
'Betz, Richard'
'Kl\"ufers, Peter'

_publ_section_title
;
 Cyclobutane-1,2-dione
;
_journal_coeditor_code NC2049
_journal_issue 10
_journal_name_full 'Acta Crystallographica Section E'
_journal_page_first o3981
_journal_page_last o3981
_journal_paper_doi 10.1107/S1600536807042924
_journal_volume 63
_journal_year 2007
_chemical_formula_iupac 'C4 H4 O2'
_chemical_formula_moiety 'C4 H4 O2'
_chemical_formula_sum 'C4 H4 O2'
_chemical_formula_weight 84.07
_chemical_name_common Cyclobutane-1,2-dione
_chemical_name_systematic
;
Cyclobutane-1,2-dione
;
_space_group_IT_number 19
_symmetry_cell_setting orthorhombic
_symmetry_space_group_name_Hall 'P 2ac 2ab'
_symmetry_space_group_name_H-M 'P 21 21 21'
_atom_sites_solution_hydrogens difmap
_atom_sites_solution_primary direct
_atom_sites_solution_secondary difmap
_audit_creation_method SHELXL97
_cell_angle_alpha 90.00
_cell_angle_beta 90.00
_cell_angle_gamma 90.00
_cell_formula_units_Z 4
_cell_length_a 5.3719(3)
_cell_length_b 6.8819(3)
_cell_length_c 10.8378(6)
_cell_measurement_reflns_used 5161
_cell_measurement_temperature 200(2)
_cell_measurement_theta_max 27.485
_cell_measurement_theta_min 3.134
_cell_volume 400.66(4)
_computing_cell_refinement 'HKL Scalepack (Otwinowski & Minor, 1997)'
_computing_data_collection 'Collect (Bruker--Nonius, 2004)'
_computing_data_reduction 'HKL Denzo and Scalepack (Otwinowski & Minor, 1997)'
_computing_molecular_graphics 'ORTEPIII (Burnett & Johnson, 1996)'
_computing_publication_material 'SHELXL97 (Sheldrick, 1997)'
_computing_structure_refinement 'SHELXL97 (Sheldrick, 1997)'
_computing_structure_solution 'SHELXS97 (Sheldrick, 1997)'
_diffrn_ambient_temperature 200(2)
_diffrn_measured_fraction_theta_full 0.996
_diffrn_measured_fraction_theta_max 0.996
_diffrn_measurement_device '95mm CCD camera on \k-goniostat'
_diffrn_measurement_device_type 'Nonius KappaCCD'
_diffrn_measurement_method 'CCD; rotation images; thick slices'
_diffrn_radiation_monochromator 'MONTEL, graded multilayered X-ray optics'
_diffrn_radiation_source 'rotating anode'
_diffrn_radiation_type MoK\a
_diffrn_radiation_wavelength 0.71073
_diffrn_reflns_av_R_equivalents 0.0384
_diffrn_reflns_av_sigmaI/netI 0.0249
_diffrn_reflns_limit_h_max 6
_diffrn_reflns_limit_h_min -6
_diffrn_reflns_limit_k_max 8
_diffrn_reflns_limit_k_min -8
_diffrn_reflns_limit_l_max 14
_diffrn_reflns_limit_l_min -13
_diffrn_reflns_number 3074
_diffrn_reflns_theta_full 27.48
_diffrn_reflns_theta_max 27.48
_diffrn_reflns_theta_min 3.51
_exptl_absorpt_coefficient_mu 0.113
_exptl_absorpt_correction_type none
_exptl_crystal_colour yellow--orange
_exptl_crystal_density_diffrn 1.394
_exptl_crystal_density_method 'not measured'
_exptl_crystal_description block
_exptl_crystal_F_000 176
_exptl_crystal_size_max 0.20
_exptl_crystal_size_mid 0.17
_exptl_crystal_size_min 0.14
_refine_diff_density_max 0.118
_refine_diff_density_min -0.146
_refine_ls_extinction_method none
_refine_ls_goodness_of_fit_ref 1.088
_refine_ls_hydrogen_treatment refU
_refine_ls_matrix_type full
_refine_ls_number_parameters 56
_refine_ls_number_reflns 557
_refine_ls_number_restraints 0
_refine_ls_restrained_S_all 1.088
_refine_ls_R_factor_all 0.0386
_refine_ls_R_factor_gt 0.0307
_refine_ls_shift/su_max 0.000
_refine_ls_shift/su_mean 0.000
_refine_ls_structure_factor_coef Fsqd
_refine_ls_weighting_details 'calc w=1/[\s^2^(Fo^2^)+(0.0567P)^2^+0.2940P] where P=(Fo^2^+2Fc^2^)/3'
_refine_ls_weighting_scheme calc
_refine_ls_wR_factor_gt 0.0750
_refine_ls_wR_factor_ref 0.0812
_reflns_number_gt 488
_reflns_number_total 557
_reflns_threshold_expression >2sigma(I)
_cod_data_source_file nc2049.cif
_cod_data_source_block I
_cod_database_code 2215601
_cod_database_fobs_code 2215601

loop_
_symmetry_equiv_pos_as_xyz
'x, y, z'
'x+1/2, -y+1/2, -z'
'-x, y+1/2, -z+1/2'
'-x+1/2, -y, z+1/2'

loop_
_atom_site_type_symbol
_atom_site_label
_atom_site_fract_x
_atom_site_fract_y
_atom_site_fract_z
_atom_site_U_iso_or_equiv
_atom_site_adp_type
_atom_site_calc_flag
_atom_site_refinement_flags
_atom_site_occupancy
O O1 0.0632(3) 0.2198(2) 0.25237(14) 0.0496(4) Uani d . 1
O O2 -0.0783(3) 0.42078(19) 0.51173(12) 0.0429(4) Uani d . 1
C C1 0.1626(4) 0.3358(2) 0.31712(16) 0.0327(4) Uani d . 1
C C2 0.0924(3) 0.4362(2) 0.44147(14) 0.0310(4) Uani d . 1
C C3 0.3323(4) 0.5531(3) 0.43585(16) 0.0359(4) Uani d . 1
H H31 0.4477 0.5256 0.5049 0.048(3) Uiso calc R 1
H H32 0.3051 0.6947 0.4267 0.048(3) Uiso calc R 1
C C4 0.4048(4) 0.4512(3) 0.31457(16) 0.0358(4) Uani d . 1
H H41 0.4181 0.5408 0.2434 0.048(3) Uiso calc R 1
H H42 0.5555 0.3693 0.3216 0.048(3) Uiso calc R 1

loop_
_atom_site_aniso_label
_atom_site_aniso_U_11
_atom_site_aniso_U_22
_atom_site_aniso_U_33
_atom_site_aniso_U_12
_atom_site_aniso_U_13
_atom_site_aniso_U_23
O1 0.0511(9) 0.0464(8) 0.0513(7) -0.0045(8) -0.0136(9) -0.0149(7)
O2 0.0370(7) 0.0500(8) 0.0416(7) 0.0022(7) 0.0056(7) 0.0056(6)
C1 0.0340(9) 0.0310(8) 0.0331(8) 0.0007(8) -0.0038(8) 0.0012(7)
C2 0.0303(9) 0.0314(8) 0.0311(8) 0.0020(8) -0.0043(8) 0.0029(7)
C3 0.0328(9) 0.0337(9) 0.0413(9) -0.0030(8) -0.0033(8) -0.0053(8)
C4 0.0338(9) 0.0356(9) 0.0380(8) -0.0026(8) 0.0028(8) 0.0031(8)

loop_
_atom_type_symbol
_atom_type_description
_atom_type_scat_dispersion_real
_atom_type_scat_dispersion_imag
_atom_type_scat_source
C C 0.0033 0.0000 'International Tables Vol C Tables 4.2.6.8 and 6.1.1.4'
H H 0.0000 0.0000 'International Tables Vol C Tables 4.2.6.8 and 6.1.1.4'
O O 0.0106 0.0000 'International Tables Vol C Tables 4.2.6.8 and 6.1.1.4'

loop_
_geom_angle_atom_site_label_1
_geom_angle_atom_site_label_2
_geom_angle_atom_site_label_3
_geom_angle
O1 C1 C4 136.23(18)
O1 C1 C2 134.26(18)
C4 C1 C2 89.50(13)
O2 C2 C3 136.21(16)
O2 C2 C1 134.07(17)
C3 C2 C1 89.70(13)
C2 C3 C4 90.44(13)
C2 C3 H31 113.6
C4 C3 H31 113.6
C2 C3 H32 113.6
C4 C3 H32 113.6
H31 C3 H32 110.8
C1 C4 C3 90.33(14)
C1 C4 H41 113.6
C3 C4 H41 113.6
C1 C4 H42 113.6
C3 C4 H42 113.6
H41 C4 H42 110.9

loop_
_geom_bond_atom_site_label_1
_geom_bond_atom_site_label_2
_geom_bond_distance
O1 C1 1.190(2)
O2 C2 1.196(2)
C1 C4 1.524(3)
C1 C2 1.561(2)
C2 C3 1.520(3)
C3 C4 1.540(2)
C3 H31 0.9900
C3 H32 0.9900
C4 H41 0.9900
C4 H42 0.9900

loop_
_geom_torsion_atom_site_label_1
_geom_torsion_atom_site_label_2
_geom_torsion_atom_site_label_3
_geom_torsion_atom_site_label_4
_geom_torsion
O1 C1 C2 O2 3.7(4)
C4 C1 C2 O2 -177.2(2)
O1 C1 C2 C3 -178.0(2)
C4 C1 C2 C3 1.12(12)
O2 C2 C3 C4 177.2(2)
C1 C2 C3 C4 -1.11(12)
O1 C1 C4 C3 178.0(2)
C2 C1 C4 C3 -1.11(12)
C2 C3 C4 C1 1.14(13)

loop_
_cod_related_entry_id
_cod_related_entry_database
_cod_related_entry_code
1 ChemSpider 125115
